data_9014177
loop_
_publ_author_name
'Leone, P.'
'Palvadeau, P.'
'Moelo, Y.'

_publ_section_title
;
 Structure cristalline d'un nouvel hydroxyphosphate naturel de strontium,
 fer et aluminium (lulzacite), Sr2Fe(Fe0,63Mg0,37)2Al4(PO4)4(OH)10
;
_journal_name_full 'Chimie de l'etat Solide et Cristallochimie'
_journal_page_first 301
_journal_page_last 308
_journal_volume 3
_journal_year 2000
_chemical_compound_source 'Saint-Aubin-des-Chateaux, Loire-Atlantique, France'
_chemical_formula_sum 'Al4 Ba0.08 Fe2.26 H4 Mg0.74 O26 P3.92 Sr1.92 V0.08'
_chemical_name_mineral Lulzacite
_space_group_IT_number 2
_symmetry_space_group_name_Hall '-P 1'
_symmetry_space_group_name_H-M 'P -1'
_cell_angle_alpha 108.47
_cell_angle_beta 91.72
_cell_angle_gamma 97.44
_cell_length_a 5.457
_cell_length_b 9.131
_cell_length_c 9.769
_cell_formula_units_Z 1
_cell_volume 456.500
_database_code_amcsd 0018779
_exptl_crystal_density_diffrn 3.553
_cod_original_formula_sum '(Sr1.92 Ba.08) (P3.92 V.08) Fe2.26 Al4 Mg.74 O26 H4'
_cod_database_code 9014177

loop_
_space_group_symop_operation_xyz
x,y,z
-x,-y,-z

loop_
_atom_site_label
_atom_site_fract_x
_atom_site_fract_y
_atom_site_fract_z
_atom_site_occupancy
_atom_site_U_iso_or_equiv
Sr 0.14060 0.77380 0.41720 0.96000 0.02000
Ba 0.14060 0.77380 0.41720 0.04000 0.02000
P1 0.22920 0.67790 0.76430 0.98000 0.01000
V1 0.22920 0.67790 0.76430 0.02000 0.01000
P2 0.30180 0.07170 0.72470 0.98000 0.01000
V2 0.30180 0.07170 0.72470 0.02000 0.01000
FeM1 0.00000 0.50000 0.00000 1.00000 0.01200
AlM2 0.50000 0.00000 0.00000 1.00000 0.01000
AlM3 0.50000 0.50000 0.50000 1.00000 0.01000
FeM4 0.23780 0.12520 0.27470 0.63000 0.00500
MgM4 0.23780 0.12520 0.27470 0.37000 0.00500
AlM5 0.51260 0.57500 0.16270 1.00000 0.01000
O1 0.54080 0.20150 0.15990 1.00000 0.01100
O2 0.22100 0.53540 0.82030 1.00000 0.01200
O3 0.01260 0.25860 0.20340 1.00000 0.01400
O4 0.26180 0.62330 0.59950 1.00000 0.01400
O5 0.68710 0.76070 0.28420 1.00000 0.01200
O6 0.05140 0.98480 0.64450 1.00000 0.01300
O7 0.49010 0.00680 0.35390 1.00000 0.01600
O8 0.31070 0.08300 0.88550 1.00000 0.01200
O9 0.23470 0.67500 0.14690 1.00000 0.01200
O10 0.36670 0.52160 0.32100 1.00000 0.01000
O11 0.33700 0.40040 0.00940 1.00000 0.01100
O12 0.22250 0.94500 0.08420 1.00000 0.01300
O13 0.71700 0.68200 0.53220 1.00000 0.00500
H1 0.23500 0.45000 0.28000 1.00000 ?
H2 0.09600 0.91500 0.03000 1.00000 ?

loop_
_cod_related_entry_id
_cod_related_entry_database
_cod_related_entry_code
1 AMCSD 0018779
